data_4335344
loop_
_publ_author_name
'Vladimir B. Arion'
'Sonja Platzer'
'Peter Rapta'
'Peter Machata'
'Martin Breza'
'Daniel Vegh'
'Lothar Dunsch'
'Joshua Telser'
'Sergiu Shova'
'Tatiana C.O. Mac Leod'
'Armando J.L. Pombeiro'

_publ_section_title
;
 Marked Stabilization of Redox States and Enhanced Catalytic Activity in
 Galactose Oxidase Models Based on Transition Metal
 S-Methylisothiosemicarbazonates with -SR Group in Ortho Position to the
 Phenolic Oxygen
;
_journal_name_full 'Inorganic Chemistry'
_journal_page_first 7524
_journal_page_last 7540
_journal_paper_doi 10.1021/ic4004966
_journal_volume 52
_journal_year 2013
_chemical_formula_moiety 'C20 H27 N3 O3 S2'
_chemical_formula_sum 'C20 H27 N3 O3 S2'
_chemical_formula_weight 421.57
_chemical_name_systematic
; 
9-(2'-Hydroxy-3'-methylthio-5'-tert-butylphenyl)-6-methylthio-3-acetyl-
5,7,8-triazanona-3,6,8-trien-2-one 
;
_space_group_IT_number 15
_symmetry_cell_setting monoclinic
_symmetry_space_group_name_Hall '-C 2yc'
_symmetry_space_group_name_H-M 'C 1 2/c 1'
_atom_sites_solution_hydrogens geom
_atom_sites_solution_primary direct
_atom_sites_solution_secondary difmap
_audit_creation_method SHELXL-97
_cell_angle_alpha 90.00
_cell_angle_beta 99.084(8)
_cell_angle_gamma 90.00
_cell_formula_units_Z 8
_cell_length_a 17.0432(17)
_cell_length_b 7.7185(7)
_cell_length_c 32.514(3)
_cell_measurement_reflns_used 9949
_cell_measurement_temperature 100(2)
_cell_measurement_theta_max 30.12
_cell_measurement_theta_min 2.55
_cell_volume 4223.5(7)
_computing_cell_refinement 'Bruker SAINT'
_computing_data_collection 'Bruker APEX2'
_computing_data_reduction 'Bruker SAINT'
_computing_molecular_graphics 'Bruker SHELXTL'
_computing_publication_material 'Bruker SHELXTL'
_computing_structure_refinement 'SHELXL-97 (Sheldrick, 2008)'
_computing_structure_solution 'SHELXS-97 (Sheldrick, 2008)'
_diffrn_ambient_temperature 100(2)
_diffrn_measured_fraction_theta_full 0.983
_diffrn_measured_fraction_theta_max 0.983
_diffrn_measurement_device_type 'Bruker APEX-II CCD'
_diffrn_measurement_method '\f and \w scans'
_diffrn_radiation_monochromator graphite
_diffrn_radiation_source 'fine-focus sealed tube'
_diffrn_radiation_type MoK\a
_diffrn_radiation_wavelength 0.71073
_diffrn_reflns_av_R_equivalents 0.0933
_diffrn_reflns_av_sigmaI/netI 0.0632
_diffrn_reflns_limit_h_max 23
_diffrn_reflns_limit_h_min -24
_diffrn_reflns_limit_k_max 10
_diffrn_reflns_limit_k_min -10
_diffrn_reflns_limit_l_max 45
_diffrn_reflns_limit_l_min -45
_diffrn_reflns_number 44412
_diffrn_reflns_theta_full 30.23
_diffrn_reflns_theta_max 30.23
_diffrn_reflns_theta_min 2.42
_exptl_absorpt_coefficient_mu 0.278
_exptl_absorpt_correction_T_max 0.9781
_exptl_absorpt_correction_T_min 0.9465
_exptl_absorpt_correction_type multi-scan
_exptl_absorpt_process_details SADABS
_exptl_crystal_colour yellow
_exptl_crystal_density_diffrn 1.326
_exptl_crystal_description block
_exptl_crystal_F_000 1792
_exptl_crystal_size_max 0.20
_exptl_crystal_size_mid 0.13
_exptl_crystal_size_min 0.08
_refine_diff_density_max 0.437
_refine_diff_density_min -0.438
_refine_diff_density_rms 0.067
_refine_ls_extinction_method none
_refine_ls_goodness_of_fit_ref 1.026
_refine_ls_hydrogen_treatment constr
_refine_ls_matrix_type full
_refine_ls_number_parameters 256
_refine_ls_number_reflns 6189
_refine_ls_number_restraints 0
_refine_ls_restrained_S_all 1.026
_refine_ls_R_factor_all 0.0771
_refine_ls_R_factor_gt 0.0513
_refine_ls_shift/su_max 0.001
_refine_ls_shift/su_mean 0.000
_refine_ls_structure_factor_coef Fsqd
_refine_ls_weighting_details 'calc w=1/[\s^2^(Fo^2^)+(0.0484P)^2^+5.6434P] where P=(Fo^2^+2Fc^2^)/3'
_refine_ls_weighting_scheme calc
_refine_ls_wR_factor_gt 0.1206
_refine_ls_wR_factor_ref 0.1322
_reflns_number_gt 4601
_reflns_number_total 6189
_reflns_threshold_expression >2sigma(I)
_cod_data_source_file ic4004966_si_002_2.cif
_cod_data_source_block sopl018
_cod_database_code 4335344

loop_
_symmetry_equiv_pos_as_xyz
'x, y, z'
'-x, y, -z+1/2'
'x+1/2, y+1/2, z'
'-x+1/2, y+1/2, -z+1/2'
'-x, -y, -z'
'x, -y, z-1/2'
'-x+1/2, -y+1/2, -z'
'x+1/2, -y+1/2, z-1/2'

loop_
_atom_site_label
_atom_site_type_symbol
_atom_site_fract_x
_atom_site_fract_y
_atom_site_fract_z
_atom_site_U_iso_or_equiv
_atom_site_adp_type
_atom_site_occupancy
_atom_site_symmetry_multiplicity
_atom_site_calc_flag
_atom_site_refinement_flags
S1 S 0.37656(3) 0.47544(6) 1.020714(14) 0.02440(12) Uani 1 1 d .
S2 S 0.45260(3) 0.84974(6) 0.858730(15) 0.02558(12) Uani 1 1 d .
O1 O 0.38018(7) 0.71077(18) 0.92337(4) 0.0240(3) Uani 1 1 d .
H1 H 0.3582 0.6621 0.9416 0.036 Uiso 1 1 calc R
O2 O 0.26497(10) 0.19924(19) 1.11920(4) 0.0332(3) Uani 1 1 d .
O3 O 0.01686(11) 0.2102(2) 1.10867(6) 0.0477(5) Uani 1 1 d .
N1 N 0.26154(9) 0.59892(19) 0.95829(4) 0.0188(3) Uani 1 1 d .
N2 N 0.22368(9) 0.51491(19) 0.98759(4) 0.0194(3) Uani 1 1 d .
N3 N 0.24582(9) 0.37217(19) 1.05070(4) 0.0197(3) Uani 1 1 d .
H30 H 0.2804 0.3261 1.0706 0.024 Uiso 1 1 calc R
C1 C 0.32398(10) 0.7680(2) 0.89218(5) 0.0177(3) Uani 1 1 d .
C2 C 0.34916(10) 0.8472(2) 0.85771(5) 0.0186(3) Uani 1 1 d .
C3 C 0.29304(10) 0.9120(2) 0.82574(5) 0.0189(3) Uani 1 1 d .
H3 H 0.3106 0.9675 0.8028 0.023 Uiso 1 1 calc R
C4 C 0.21149(10) 0.8977(2) 0.82645(5) 0.0178(3) Uani 1 1 d .
C5 C 0.18793(10) 0.8128(2) 0.86009(5) 0.0190(3) Uani 1 1 d .
H5 H 0.1328 0.7986 0.8608 0.023 Uiso 1 1 calc R
C6 C 0.24270(10) 0.7473(2) 0.89300(5) 0.0173(3) Uani 1 1 d .
C7 C 0.21382(10) 0.6568(2) 0.92664(5) 0.0188(3) Uani 1 1 d .
H7 H 0.1583 0.6397 0.9253 0.023 Uiso 1 1 calc R
C8 C 0.27391(10) 0.4551(2) 1.01818(5) 0.0180(3) Uani 1 1 d .
C9 C 0.16814(11) 0.3588(2) 1.05321(6) 0.0209(4) Uani 1 1 d .
H9 H 0.1314 0.4098 1.0316 0.025 Uiso 1 1 calc R
C10 C 0.13796(12) 0.2764(2) 1.08488(6) 0.0256(4) Uani 1 1 d .
C11 C 0.19258(14) 0.1954(2) 1.11904(6) 0.0297(5) Uani 1 1 d .
C12 C 0.16229(17) 0.1074(3) 1.15463(7) 0.0415(6) Uani 1 1 d .
H12A H 0.2062 0.0473 1.1720 0.062 Uiso 1 1 calc R
H12B H 0.1211 0.0233 1.1437 0.062 Uiso 1 1 calc R
H12C H 0.1397 0.1941 1.1714 0.062 Uiso 1 1 calc R
C13 C 0.05070(14) 0.2759(3) 1.08206(7) 0.0338(5) Uani 1 1 d .
C14 C 0.00236(13) 0.3610(3) 1.04472(8) 0.0420(6) Uani 1 1 d .
H14A H -0.0543 0.3472 1.0461 0.063 Uiso 1 1 calc R
H14B H 0.0145 0.3067 1.0192 0.063 Uiso 1 1 calc R
H14C H 0.0155 0.4846 1.0445 0.063 Uiso 1 1 calc R
C15 C 0.41622(12) 0.3600(3) 1.06757(6) 0.0298(4) Uani 1 1 d .
H15A H 0.4744 0.3646 1.0717 0.045 Uiso 1 1 calc R
H15B H 0.3988 0.2389 1.0651 0.045 Uiso 1 1 calc R
H15C H 0.3970 0.4135 1.0914 0.045 Uiso 1 1 calc R
C16 C 0.46476(12) 0.9682(3) 0.81258(7) 0.0305(4) Uani 1 1 d .
H16A H 0.5214 0.9760 0.8105 0.046 Uiso 1 1 calc R
H16B H 0.4429 1.0850 0.8140 0.046 Uiso 1 1 calc R
H16C H 0.4366 0.9081 0.7880 0.046 Uiso 1 1 calc R
C17 C 0.14930(11) 0.9661(2) 0.79091(5) 0.0203(3) Uani 1 1 d .
C18 C 0.08433(12) 1.0648(3) 0.80872(6) 0.0293(4) Uani 1 1 d .
H18A H 0.0604 0.9887 0.8274 0.044 Uiso 1 1 calc R
H18B H 0.0434 1.1028 0.7859 0.044 Uiso 1 1 calc R
H18C H 0.1076 1.1662 0.8242 0.044 Uiso 1 1 calc R
C19 C 0.11278(11) 0.8110(3) 0.76520(6) 0.0253(4) Uani 1 1 d .
H19A H 0.0892 0.7312 0.7833 0.038 Uiso 1 1 calc R
H19B H 0.1543 0.7508 0.7530 0.038 Uiso 1 1 calc R
H19C H 0.0715 0.8521 0.7429 0.038 Uiso 1 1 calc R
C20 C 0.18550(12) 1.0880(3) 0.76186(6) 0.0296(4) Uani 1 1 d .
H20A H 0.1438 1.1286 0.7397 0.044 Uiso 1 1 calc R
H20B H 0.2262 1.0260 0.7495 0.044 Uiso 1 1 calc R
H20C H 0.2097 1.1875 0.7778 0.044 Uiso 1 1 calc R

loop_
_atom_site_aniso_label
_atom_site_aniso_U_11
_atom_site_aniso_U_22
_atom_site_aniso_U_33
_atom_site_aniso_U_23
_atom_site_aniso_U_13
_atom_site_aniso_U_12
S1 0.0191(2) 0.0318(3) 0.0213(2) 0.00282(18) 0.00013(16) -0.00016(18)
S2 0.0173(2) 0.0285(3) 0.0314(3) 0.00947(19) 0.00548(17) 0.00201(17)
O1 0.0183(6) 0.0313(7) 0.0216(7) 0.0086(5) 0.0004(5) 0.0008(5)
O2 0.0489(10) 0.0280(8) 0.0213(7) 0.0025(6) 0.0011(6) -0.0008(7)
O3 0.0573(11) 0.0344(9) 0.0606(12) 0.0030(8) 0.0381(9) -0.0075(8)
N1 0.0201(7) 0.0196(7) 0.0168(7) -0.0011(5) 0.0036(5) -0.0002(6)
N2 0.0204(8) 0.0212(7) 0.0169(7) 0.0013(5) 0.0036(5) -0.0004(6)
N3 0.0233(8) 0.0198(7) 0.0159(7) 0.0012(5) 0.0024(6) 0.0007(6)
C1 0.0192(8) 0.0151(8) 0.0178(8) 0.0002(6) -0.0001(6) 0.0018(6)
C2 0.0179(8) 0.0164(8) 0.0219(8) -0.0008(6) 0.0043(6) 0.0005(6)
C3 0.0233(9) 0.0146(8) 0.0193(8) 0.0004(6) 0.0052(6) 0.0004(6)
C4 0.0193(8) 0.0156(8) 0.0177(8) -0.0016(6) 0.0008(6) 0.0022(6)
C5 0.0181(8) 0.0188(8) 0.0198(8) -0.0010(6) 0.0023(6) 0.0009(6)
C6 0.0190(8) 0.0159(8) 0.0171(8) 0.0001(6) 0.0030(6) 0.0010(6)
C7 0.0183(8) 0.0185(8) 0.0198(8) -0.0008(6) 0.0033(6) 0.0009(6)
C8 0.0211(9) 0.0172(8) 0.0156(8) -0.0027(6) 0.0020(6) -0.0010(6)
C9 0.0265(9) 0.0162(8) 0.0206(8) -0.0020(6) 0.0054(7) -0.0002(7)
C10 0.0355(11) 0.0197(9) 0.0238(9) -0.0031(7) 0.0111(8) -0.0036(8)
C11 0.0557(14) 0.0161(9) 0.0186(9) -0.0045(7) 0.0099(9) -0.0038(8)
C12 0.0767(18) 0.0261(11) 0.0256(11) 0.0000(8) 0.0205(11) -0.0048(11)
C13 0.0407(12) 0.0246(10) 0.0409(12) -0.0053(9) 0.0214(10) -0.0064(9)
C14 0.0269(11) 0.0509(15) 0.0511(15) -0.0007(11) 0.0149(10) -0.0034(10)
C15 0.0241(10) 0.0370(11) 0.0262(10) 0.0061(8) -0.0025(7) 0.0037(8)
C16 0.0270(10) 0.0301(10) 0.0369(11) 0.0111(9) 0.0129(8) 0.0033(8)
C17 0.0201(9) 0.0217(9) 0.0182(8) 0.0008(6) 0.0003(6) 0.0009(7)
C18 0.0286(10) 0.0334(11) 0.0241(9) 0.0003(8) -0.0013(8) 0.0128(8)
C19 0.0225(9) 0.0292(10) 0.0226(9) -0.0044(7) -0.0010(7) -0.0015(7)
C20 0.0292(11) 0.0322(11) 0.0250(10) 0.0087(8) -0.0028(8) -0.0013(8)

loop_
_atom_type_symbol
_atom_type_description
_atom_type_scat_dispersion_real
_atom_type_scat_dispersion_imag
_atom_type_scat_source
C C 0.0033 0.0016 'International Tables Vol C Tables 4.2.6.8 and 6.1.1.4'
H H 0.0000 0.0000 'International Tables Vol C Tables 4.2.6.8 and 6.1.1.4'
N N 0.0061 0.0033 'International Tables Vol C Tables 4.2.6.8 and 6.1.1.4'
O O 0.0106 0.0060 'International Tables Vol C Tables 4.2.6.8 and 6.1.1.4'
S S 0.1246 0.1234 'International Tables Vol C Tables 4.2.6.8 and 6.1.1.4'

loop_
_geom_angle_atom_site_label_1
_geom_angle_atom_site_label_2
_geom_angle_atom_site_label_3
_geom_angle
C8 S1 C15 103.58(9)
C2 S2 C16 103.74(9)
C1 O1 H1 109.5
C7 N1 N2 113.97(15)
C8 N2 N1 111.79(14)
C9 N3 C8 123.01(15)
C9 N3 H30 118.5
C8 N3 H30 118.5
O1 C1 C6 122.28(15)
O1 C1 C2 118.10(15)
C6 C1 C2 119.60(15)
C3 C2 C1 119.56(16)
C3 C2 S2 125.43(14)
C1 C2 S2 114.99(13)
C2 C3 C4 121.88(16)
C2 C3 H3 119.1
C4 C3 H3 119.1
C5 C4 C3 117.53(15)
C5 C4 C17 120.33(16)
C3 C4 C17 122.10(15)
C4 C5 C6 122.17(16)
C4 C5 H5 118.9
C6 C5 H5 118.9
C5 C6 C1 119.18(16)
C5 C6 C7 119.14(16)
C1 C6 C7 121.68(15)
N1 C7 C6 121.63(16)
N1 C7 H7 119.2
C6 C7 H7 119.2
N2 C8 N3 119.12(16)
N2 C8 S1 122.81(13)
N3 C8 S1 118.06(13)
N3 C9 C10 124.68(18)
N3 C9 H9 117.7
C10 C9 H9 117.7
C9 C10 C11 119.61(19)
C9 C10 C13 116.53(18)
C11 C10 C13 123.86(18)
O2 C11 C10 120.43(18)
O2 C11 C12 118.2(2)
C10 C11 C12 121.4(2)
C11 C12 H12A 109.5
C11 C12 H12B 109.5
H12A C12 H12B 109.5
C11 C12 H12C 109.5
H12A C12 H12C 109.5
H12B C12 H12C 109.5
O3 C13 C10 122.7(2)
O3 C13 C14 119.5(2)
C10 C13 C14 117.81(18)
C13 C14 H14A 109.5
C13 C14 H14B 109.5
H14A C14 H14B 109.5
C13 C14 H14C 109.5
H14A C14 H14C 109.5
H14B C14 H14C 109.5
S1 C15 H15A 109.5
S1 C15 H15B 109.5
H15A C15 H15B 109.5
S1 C15 H15C 109.5
H15A C15 H15C 109.5
H15B C15 H15C 109.5
S2 C16 H16A 109.5
S2 C16 H16B 109.5
H16A C16 H16B 109.5
S2 C16 H16C 109.5
H16A C16 H16C 109.5
H16B C16 H16C 109.5
C20 C17 C18 108.26(16)
C20 C17 C4 112.25(15)
C18 C17 C4 109.97(14)
C20 C17 C19 108.16(15)
C18 C17 C19 109.82(16)
C4 C17 C19 108.36(15)
C17 C18 H18A 109.5
C17 C18 H18B 109.5
H18A C18 H18B 109.5
C17 C18 H18C 109.5
H18A C18 H18C 109.5
H18B C18 H18C 109.5
C17 C19 H19A 109.5
C17 C19 H19B 109.5
H19A C19 H19B 109.5
C17 C19 H19C 109.5
H19A C19 H19C 109.5
H19B C19 H19C 109.5
C17 C20 H20A 109.5
C17 C20 H20B 109.5
H20A C20 H20B 109.5
C17 C20 H20C 109.5
H20A C20 H20C 109.5
H20B C20 H20C 109.5

loop_
_geom_bond_atom_site_label_1
_geom_bond_atom_site_label_2
_geom_bond_distance
S1 C8 1.7455(18)
S1 C15 1.802(2)
S2 C2 1.7581(18)
S2 C16 1.797(2)
O1 C1 1.354(2)
O1 H1 0.8400
O2 C11 1.233(3)
O3 C13 1.223(3)
N1 C7 1.287(2)
N1 N2 1.392(2)
N2 C8 1.291(2)
N3 C9 1.343(2)
N3 C8 1.384(2)
N3 H30 0.8800
C1 C6 1.399(2)
C1 C2 1.402(2)
C2 C3 1.390(2)
C3 C4 1.398(2)
C3 H3 0.9500
C4 C5 1.388(2)
C4 C17 1.533(2)
C5 C6 1.399(2)
C5 H5 0.9500
C6 C7 1.448(2)
C7 H7 0.9500
C9 C10 1.377(3)
C9 H9 0.9500
C10 C11 1.471(3)
C10 C13 1.475(3)
C11 C12 1.502(3)
C12 H12A 0.9800
C12 H12B 0.9800
C12 H12C 0.9800
C13 C14 1.506(3)
C14 H14A 0.9800
C14 H14B 0.9800
C14 H14C 0.9800
C15 H15A 0.9800
C15 H15B 0.9800
C15 H15C 0.9800
C16 H16A 0.9800
C16 H16B 0.9800
C16 H16C 0.9800
C17 C20 1.531(3)
C17 C18 1.531(3)
C17 C19 1.534(2)
C18 H18A 0.9800
C18 H18B 0.9800
C18 H18C 0.9800
C19 H19A 0.9800
C19 H19B 0.9800
C19 H19C 0.9800
C20 H20A 0.9800
C20 H20B 0.9800
C20 H20C 0.9800

loop_
_geom_torsion_atom_site_label_1
_geom_torsion_atom_site_label_2
_geom_torsion_atom_site_label_3
_geom_torsion_atom_site_label_4
_geom_torsion
C7 N1 N2 C8 178.28(15)
O1 C1 C2 C3 -178.09(16)
C6 C1 C2 C3 3.2(3)
O1 C1 C2 S2 3.5(2)
C6 C1 C2 S2 -175.21(13)
C16 S2 C2 C3 4.67(18)
C16 S2 C2 C1 -177.00(14)
C1 C2 C3 C4 -1.3(3)
S2 C2 C3 C4 177.00(13)
C2 C3 C4 C5 -1.3(3)
C2 C3 C4 C17 -178.89(16)
C3 C4 C5 C6 1.9(3)
C17 C4 C5 C6 179.54(16)
C4 C5 C6 C1 0.1(3)
C4 C5 C6 C7 -178.68(16)
O1 C1 C6 C5 178.73(16)
C2 C1 C6 C5 -2.6(2)
O1 C1 C6 C7 -2.6(3)
C2 C1 C6 C7 176.07(16)
N2 N1 C7 C6 -179.84(15)
C5 C6 C7 N1 -177.77(16)
C1 C6 C7 N1 3.5(3)
N1 N2 C8 N3 178.11(14)
N1 N2 C8 S1 -1.4(2)
C9 N3 C8 N2 -3.7(3)
C9 N3 C8 S1 175.77(13)
C15 S1 C8 N2 -176.86(15)
C15 S1 C8 N3 3.64(16)
C8 N3 C9 C10 179.54(17)
N3 C9 C10 C11 0.0(3)
N3 C9 C10 C13 179.88(17)
C9 C10 C11 O2 -0.8(3)
C13 C10 C11 O2 179.28(18)
C9 C10 C11 C12 178.75(17)
C13 C10 C11 C12 -1.1(3)
C9 C10 C13 O3 -178.43(19)
C11 C10 C13 O3 1.5(3)
C9 C10 C13 C14 1.3(3)
C11 C10 C13 C14 -178.77(19)
C5 C4 C17 C20 167.74(16)
C3 C4 C17 C20 -14.7(2)
C5 C4 C17 C18 47.2(2)
C3 C4 C17 C18 -135.28(18)
C5 C4 C17 C19 -72.9(2)
C3 C4 C17 C19 104.68(19)
